data_7101191
loop_
_publ_author_name
J.Lachwa
I.Bento
M.T.Duarte
J.N.C.Lopes
L.P.N.Rebelo

_publ_section_title
;
Condensed phase behaviour of ionic liquid--benzene mixtures: congruent
melting of a [emim][NTf2].C6H6 inclusion crystal
;
_journal_issue 23
_journal_name_full 'Chemical Communications'
_journal_paper_doi 10.1039/b602675c
_journal_year 2006
_chemical_formula_moiety 'C6 H11 N2 1+, C2 F6 N O4 S2 1-, C6 H6'
_chemical_formula_sum 'C14 H17 F6 N3 O4 S2'
_chemical_formula_weight 469.43
_chemical_name_systematic
;
?
;
_space_group_IT_number 14
_symmetry_cell_setting monoclinic
_symmetry_space_group_name_Hall '-P 2yn'
_symmetry_space_group_name_H-M 'P 1 21/n 1'
_atom_sites_solution_hydrogens geom
_atom_sites_solution_primary direct
_atom_sites_solution_secondary difmap
_audit_creation_method SHELXL-97
_cell_angle_alpha 90.00
_cell_angle_beta 96.753(3)
_cell_angle_gamma 90.00
_cell_formula_units_Z 4
_cell_length_a 13.348(3)
_cell_length_b 10.922(3)
_cell_length_c 13.743(3)
_cell_measurement_reflns_used 11061
_cell_measurement_temperature 110(2)
_cell_measurement_theta_max 27.78
_cell_measurement_theta_min 3.0
_cell_volume 1989.6(8)
_computing_cell_refinement 'MOSFLM (Leslie, 1992)'
_computing_data_reduction 'SCALA (CCP4 suite, 1994)'
_computing_molecular_graphics 'Ortep-3 for Windows (Farrugia, 1997)'
_computing_publication_material 'WinGX publication routines (Farrugia, 1999)'
_computing_structure_refinement 'SHELXL-97 (Sheldrick, 1997)'
_computing_structure_solution 'SHELXS-97 (Sheldrick, 1997)'
_diffrn_ambient_temperature 110(2)
_diffrn_detector_area_resol_mean 'not applicable'
_diffrn_measured_fraction_theta_full 0.980
_diffrn_measured_fraction_theta_max 0.980
_diffrn_measurement_device_type 'scanner ADSC'
_diffrn_measurement_method '3 deg oscillations, exposure time 100ms'
_diffrn_radiation_monochromator none
_diffrn_radiation_source 'synchrotron, beamline ID29'
_diffrn_radiation_type synchrotron
_diffrn_radiation_wavelength 0.88560
_diffrn_reflns_av_R_equivalents 0.0785
_diffrn_reflns_av_sigmaI/netI 0.0522
_diffrn_reflns_limit_h_max 13
_diffrn_reflns_limit_h_min -14
_diffrn_reflns_limit_k_max 11
_diffrn_reflns_limit_k_min 0
_diffrn_reflns_limit_l_max 14
_diffrn_reflns_limit_l_min 0
_diffrn_reflns_number 11061
_diffrn_reflns_theta_full 27.78
_diffrn_reflns_theta_max 27.78
_diffrn_reflns_theta_min 2.98
_diffrn_standards_decay_% 0
_diffrn_standards_interval_count 'not applicable'
_diffrn_standards_interval_time 'not applicable'
_diffrn_standards_number 'not applicable'
_exptl_absorpt_coefficient_mu 0.348
_exptl_absorpt_correction_T_max 0.
_exptl_absorpt_correction_T_min 0.
_exptl_absorpt_correction_type none
_exptl_crystal_colour colourless
_exptl_crystal_density_diffrn 1.567
_exptl_crystal_density_method 'not measured'
_exptl_crystal_description prism
_exptl_crystal_F_000 960
_exptl_crystal_size_max 0.05
_exptl_crystal_size_mid 0.05
_exptl_crystal_size_min 0.02
_refine_diff_density_max 0.444
_refine_diff_density_min -0.591
_refine_diff_density_rms 0.091
_refine_ls_extinction_method none
_refine_ls_goodness_of_fit_ref 1.073
_refine_ls_hydrogen_treatment constr
_refine_ls_matrix_type full
_refine_ls_number_parameters 264
_refine_ls_number_reflns 2382
_refine_ls_number_restraints 0
_refine_ls_restrained_S_all 1.073
_refine_ls_R_factor_all 0.0579
_refine_ls_R_factor_gt 0.0508
_refine_ls_shift/su_max 0.001
_refine_ls_shift/su_mean 0.000
_refine_ls_structure_factor_coef Fsqd
_refine_ls_weighting_details 'calc w=1/[\s^2^(Fo^2^)+(0.1068P)^2^+0.2582P] where P=(Fo^2^+2Fc^2^)/3'
_refine_ls_weighting_scheme calc
_refine_ls_wR_factor_gt 0.1372
_refine_ls_wR_factor_ref 0.1433
_reflns_number_gt 2064
_reflns_number_total 2382
_reflns_threshold_expression >2sigma(I)
_cod_data_source_file b602675c.txt
_cod_original_sg_symbol_H-M 'P 21/n'
_cod_database_code 7101191

loop_
_symmetry_equiv_pos_as_xyz
'x, y, z'
'-x+1/2, y+1/2, -z+1/2'
'-x, -y, -z'
'x-1/2, -y-1/2, z-1/2'

loop_
_atom_site_label
_atom_site_type_symbol
_atom_site_fract_x
_atom_site_fract_y
_atom_site_fract_z
_atom_site_U_iso_or_equiv
_atom_site_adp_type
_atom_site_occupancy
_atom_site_symmetry_multiplicity
_atom_site_calc_flag
_atom_site_refinement_flags
F1 F 0.44709(14) 0.07343(18) 0.10079(15) 0.0427(6) Uani 1 1 d .
F2 F 0.40660(16) 0.1019(2) -0.05362(14) 0.0561(7) Uani 1 1 d .
F3 F 0.30259(15) 0.01438(17) 0.03239(14) 0.0427(6) Uani 1 1 d .
C1 C 0.3718(2) 0.1022(3) 0.0328(2) 0.0306(9) Uani 1 1 d .
S1 S 0.31877(6) 0.25177(7) 0.05443(5) 0.0202(3) Uani 1 1 d .
O1 O 0.40275(16) 0.3326(2) 0.05233(15) 0.0339(6) Uani 1 1 d .
O2 O 0.23490(16) 0.26267(18) -0.01937(14) 0.0250(6) Uani 1 1 d .
N1 N 0.29458(19) 0.2424(2) 0.16353(17) 0.0192(6) Uani 1 1 d .
S2 S 0.18898(6) 0.20486(7) 0.19482(5) 0.0189(3) Uani 1 1 d .
O3 O 0.12483(16) 0.13654(19) 0.12457(16) 0.0299(6) Uani 1 1 d .
O4 O 0.20209(16) 0.1638(2) 0.29326(15) 0.0314(6) Uani 1 1 d .
C2 C 0.1261(3) 0.3520(3) 0.2012(3) 0.0374(10) Uani 1 1 d .
F4 F 0.03786(15) 0.3372(2) 0.23472(17) 0.0591(7) Uani 1 1 d .
F5 F 0.17960(18) 0.42722(19) 0.26110(19) 0.0660(8) Uani 1 1 d .
F6 F 0.1103(2) 0.4029(2) 0.11387(19) 0.0785(9) Uani 1 1 d .
N2 N 0.50005(18) 0.3998(2) 0.35872(18) 0.0188(6) Uani 1 1 d .
C3 C 0.4798(2) 0.4361(3) 0.2662(2) 0.0222(8) Uani 1 1 d .
H3 H 0.4286 0.4056 0.2210 0.027 Uiso 1 1 calc R
N3 N 0.54485(18) 0.5231(2) 0.24885(17) 0.0199(6) Uani 1 1 d .
C4 C 0.6085(2) 0.5433(3) 0.3331(2) 0.0218(8) Uani 1 1 d .
H4 H 0.6611 0.5996 0.3414 0.026 Uiso 1 1 calc R
C5 C 0.5805(2) 0.4663(3) 0.4016(2) 0.0223(8) Uani 1 1 d .
H5 H 0.6103 0.4594 0.4660 0.027 Uiso 1 1 calc R
C6 C 0.5505(2) 0.5816(3) 0.1538(2) 0.0301(9) Uani 1 1 d .
H6A H 0.6093 0.5529 0.1267 0.045 Uiso 1 1 calc R
H6B H 0.5545 0.6688 0.1622 0.045 Uiso 1 1 calc R
H6C H 0.4913 0.5615 0.1101 0.045 Uiso 1 1 calc R
C7 C 0.4456(3) 0.3035(3) 0.4056(2) 0.0289(8) Uani 1 1 d .
H7A H 0.3743 0.3086 0.3821 0.035 Uiso 1 1 calc R
H7B H 0.4533 0.3168 0.4758 0.035 Uiso 1 1 calc R
C8 C 0.4837(3) 0.1785(3) 0.3845(3) 0.0357(9) Uani 1 1 d .
H8A H 0.4688 0.1613 0.3158 0.053 Uiso 1 1 calc R
H8B H 0.4514 0.1188 0.4215 0.053 Uiso 1 1 calc R
H8C H 0.5553 0.1753 0.4027 0.053 Uiso 1 1 calc R
C9 C 0.1675(3) 0.2240(3) 0.5608(3) 0.0376(10) Uani 1 1 d .
H9 H 0.1239 0.2605 0.5114 0.045 Uiso 1 1 calc R
C10 C 0.1606(3) 0.2525(3) 0.6573(3) 0.0369(10) Uani 1 1 d .
H10 H 0.1126 0.3085 0.6730 0.044 Uiso 1 1 calc R
C11 C 0.2241(3) 0.1987(3) 0.7298(3) 0.0330(9) Uani 1 1 d .
H11 H 0.2195 0.2182 0.7950 0.040 Uiso 1 1 calc R
C12 C 0.2947(3) 0.1159(3) 0.7065(3) 0.0352(9) Uani 1 1 d .
H12 H 0.3374 0.0781 0.7559 0.042 Uiso 1 1 calc R
C13 C 0.3023(3) 0.0889(3) 0.6099(3) 0.0403(10) Uani 1 1 d .
H13 H 0.3512 0.0341 0.5942 0.048 Uiso 1 1 calc R
C14 C 0.2386(3) 0.1418(3) 0.5372(3) 0.0380(9) Uani 1 1 d .
H14 H 0.2433 0.1224 0.4720 0.046 Uiso 1 1 calc R

loop_
_atom_site_aniso_label
_atom_site_aniso_U_11
_atom_site_aniso_U_22
_atom_site_aniso_U_33
_atom_site_aniso_U_23
_atom_site_aniso_U_13
_atom_site_aniso_U_12
F1 0.0290(12) 0.0489(13) 0.0485(13) 0.0004(10) -0.0022(10) 0.0176(10)
F2 0.0675(16) 0.0711(16) 0.0335(13) -0.0082(11) 0.0209(12) 0.0297(13)
F3 0.0471(13) 0.0230(11) 0.0552(14) -0.0128(9) -0.0053(10) 0.0077(10)
C1 0.027(2) 0.038(2) 0.026(2) -0.0057(16) 0.0029(18) 0.0064(18)
S1 0.0211(6) 0.0224(5) 0.0168(5) -0.0012(3) 0.0015(4) -0.0021(3)
O1 0.0332(14) 0.0420(14) 0.0276(13) 0.0011(11) 0.0075(11) -0.0163(12)
O2 0.0279(14) 0.0289(13) 0.0170(13) 0.0010(9) -0.0029(10) 0.0017(10)
N1 0.0170(15) 0.0244(15) 0.0158(15) 0.0001(11) -0.0005(11) -0.0012(11)
S2 0.0211(5) 0.0159(5) 0.0199(5) -0.0008(3) 0.0029(4) -0.0019(3)
O3 0.0301(13) 0.0337(13) 0.0255(13) -0.0102(10) 0.0023(10) -0.0152(11)
O4 0.0362(14) 0.0383(14) 0.0206(13) 0.0075(11) 0.0070(10) -0.0026(11)
C2 0.038(2) 0.034(2) 0.042(2) -0.005(2) 0.0123(19) 0.0045(19)
F4 0.0350(14) 0.0661(15) 0.0799(17) -0.0114(13) 0.0220(12) 0.0163(12)
F5 0.0747(17) 0.0322(13) 0.097(2) -0.0358(13) 0.0366(15) -0.0104(12)
F6 0.122(2) 0.0542(15) 0.0645(17) 0.0296(13) 0.0325(16) 0.0620(15)
N2 0.0254(15) 0.0126(13) 0.0180(15) -0.0006(11) 0.0011(12) 0.0001(11)
C3 0.0218(18) 0.0174(17) 0.027(2) -0.0084(15) -0.0008(14) -0.0003(15)
N3 0.0232(15) 0.0165(14) 0.0199(15) 0.0007(11) 0.0018(12) 0.0026(12)
C4 0.0191(18) 0.0189(17) 0.0273(19) -0.0007(15) 0.0022(15) 0.0014(14)
C5 0.0220(18) 0.0224(18) 0.0217(17) 0.0006(15) -0.0013(14) 0.0065(14)
C6 0.037(2) 0.0267(19) 0.027(2) 0.0063(16) 0.0056(16) 0.0040(16)
C7 0.037(2) 0.0236(18) 0.0274(19) 0.0040(15) 0.0078(16) -0.0036(16)
C8 0.040(2) 0.0219(18) 0.045(2) 0.0043(17) 0.0026(18) -0.0050(17)
C9 0.030(2) 0.037(2) 0.041(2) 0.0165(18) -0.0144(18) -0.0094(18)
C10 0.027(2) 0.029(2) 0.055(3) -0.0046(19) 0.007(2) -0.0071(16)
C11 0.033(2) 0.043(2) 0.025(2) -0.0069(17) 0.0123(18) -0.0187(19)
C12 0.033(2) 0.042(2) 0.028(2) 0.0156(17) -0.0090(17) -0.0064(18)
C13 0.038(2) 0.043(2) 0.040(2) -0.0034(18) 0.0065(18) 0.0052(18)
C14 0.047(2) 0.046(2) 0.021(2) -0.0006(17) 0.0048(18) -0.010(2)

loop_
_atom_type_symbol
_atom_type_description
_atom_type_scat_dispersion_real
_atom_type_scat_dispersion_imag
_atom_type_scat_source
C C 0.0033 0.0016 'International Tables Vol C Tables 4.2.6.8 and 6.1.1.4'
H H 0.0000 0.0000 'International Tables Vol C Tables 4.2.6.8 and 6.1.1.4'
F F 0.0171 0.0103 'International Tables Vol C Tables 4.2.6.8 and 6.1.1.4'
N N 0.0061 0.0033 'International Tables Vol C Tables 4.2.6.8 and 6.1.1.4'
O O 0.0106 0.0060 'International Tables Vol C Tables 4.2.6.8 and 6.1.1.4'
S S 0.1246 0.1234 'International Tables Vol C Tables 4.2.6.8 and 6.1.1.4'

loop_
_geom_angle_atom_site_label_1
_geom_angle_atom_site_label_2
_geom_angle_atom_site_label_3
_geom_angle
F2 C1 F1 108.3(3)
F2 C1 F3 108.1(3)
F1 C1 F3 107.5(3)
F2 C1 S1 109.4(2)
F1 C1 S1 112.0(2)
F3 C1 S1 111.4(2)
O2 S1 O1 119.10(13)
O2 S1 N1 116.85(13)
O1 S1 N1 107.96(13)
O2 S1 C1 104.31(14)
O1 S1 C1 103.34(15)
N1 S1 C1 102.97(14)
S1 N1 S2 124.56(16)
O4 S2 O3 118.60(13)
O4 S2 N1 109.21(13)
O3 S2 N1 115.93(13)
O4 S2 C2 103.82(16)
O3 S2 C2 104.57(16)
N1 S2 C2 102.47(15)
F5 C2 F6 108.9(3)
F5 C2 F4 107.4(3)
F6 C2 F4 108.4(3)
F5 C2 S2 111.3(3)
F6 C2 S2 110.7(2)
F4 C2 S2 110.1(2)
C3 N2 C5 108.3(3)
C3 N2 C7 125.3(3)
C5 N2 C7 126.4(3)
N3 C3 N2 108.8(3)
N3 C3 H3 125.6
N2 C3 H3 125.6
C3 N3 C4 108.5(2)
C3 N3 C6 125.1(3)
C4 N3 C6 126.3(3)
C5 C4 N3 107.1(3)
C5 C4 H4 126.5
N3 C4 H4 126.5
C4 C5 N2 107.3(3)
C4 C5 H5 126.3
N2 C5 H5 126.3
N3 C6 H6A 109.5
N3 C6 H6B 109.5
H6A C6 H6B 109.5
N3 C6 H6C 109.5
H6A C6 H6C 109.5
H6B C6 H6C 109.5
N2 C7 C8 111.8(3)
N2 C7 H7A 109.3
C8 C7 H7A 109.3
N2 C7 H7B 109.3
C8 C7 H7B 109.3
H7A C7 H7B 107.9
C7 C8 H8A 109.5
C7 C8 H8B 109.5
H8A C8 H8B 109.5
C7 C8 H8C 109.5
H8A C8 H8C 109.5
H8B C8 H8C 109.5
C14 C9 C10 120.1(3)
C14 C9 H9 119.9
C10 C9 H9 119.9
C11 C10 C9 120.1(4)
C11 C10 H10 120.0
C9 C10 H10 120.0
C10 C11 C12 119.9(3)
C10 C11 H11 120.0
C12 C11 H11 120.0
C11 C12 C13 119.8(3)
C11 C12 H12 120.1
C13 C12 H12 120.1
C14 C13 C12 120.5(3)
C14 C13 H13 119.8
C12 C13 H13 119.8
C13 C14 C9 119.6(3)
C13 C14 H14 120.2
C9 C14 H14 120.2

loop_
_geom_bond_atom_site_label_1
_geom_bond_atom_site_label_2
_geom_bond_distance
F1 C1 1.327(4)
F2 C1 1.326(3)
F3 C1 1.331(4)
C1 S1 1.818(3)
S1 O2 1.424(2)
S1 O1 1.430(2)
S1 N1 1.574(2)
N1 S2 1.576(3)
S2 O4 1.416(2)
S2 O3 1.424(2)
S2 C2 1.820(4)
C2 F5 1.313(4)
C2 F6 1.318(4)
C2 F4 1.324(4)
N2 C3 1.329(4)
N2 C5 1.371(4)
N2 C7 1.469(4)
C3 N3 1.327(4)
C3 H3 0.9300
N3 C4 1.371(4)
N3 C6 1.464(4)
C4 C5 1.348(4)
C4 H4 0.9300
C5 H5 0.9300
C6 H6A 0.9600
C6 H6B 0.9600
C6 H6C 0.9600
C7 C8 1.497(5)
C7 H7A 0.9700
C7 H7B 0.9700
C8 H8A 0.9600
C8 H8B 0.9600
C8 H8C 0.9600
C9 C14 1.372(5)
C9 C10 1.376(5)
C9 H9 0.9300
C10 C11 1.363(5)
C10 H10 0.9300
C11 C12 1.372(5)
C11 H11 0.9300
C12 C13 1.375(5)
C12 H12 0.9300
C13 C14 1.362(5)
C13 H13 0.9300
C14 H14 0.9300

loop_
_cod_related_entry_id
_cod_related_entry_database
_cod_related_entry_code
1 ChemSpider 30652978
